data_7719037
loop_
_publ_author_name
'Wang, Guili'
'Xu, Bohui'
'Li, Chunxiao'
'Gong, Pifu'
'Lin, Zheshuai'
'Yao, Jiyong'

_publ_section_title
;
 Alkali metal/mercury dual-metal sulfides as infrared nonlinear optical
 materials with high laser-induced damage thresholds.
;
_journal_issue 18
_journal_name_full 'Dalton transactions (Cambridge, England : 2003)'
_journal_page_first 7198
_journal_page_last 7202
_journal_paper_doi 10.1039/d5dt00180c
_journal_volume 54
_journal_year 2025
_chemical_formula_moiety 'Cs2 Ge3 Hg S8'
_chemical_formula_sum 'Cs2 Ge3 Hg S8'
_chemical_formula_weight 940.66
_space_group_crystal_system orthorhombic
_space_group_IT_number 19
_space_group_name_Hall 'P 2ac 2ab'
_space_group_name_H-M_alt 'P 21 21 21'
_atom_sites_solution_primary dual
_audit_creation_date 2024-11-26
_audit_creation_method
;
Olex2 1.3
(compiled 2020.11.12 svn.r5f609507 for OlexSys, GUI svn.r6408)
;
_audit_update_record
;
2024-11-26 deposited with the CCDC.	2025-04-08 downloaded from the CCDC.
;
_cell_angle_alpha 90
_cell_angle_beta 90
_cell_angle_gamma 90
_cell_formula_units_Z 4
_cell_length_a 7.4106(3)
_cell_length_b 12.4313(6)
_cell_length_c 17.0924(7)
_cell_measurement_reflns_used 8425
_cell_measurement_temperature 296.15
_cell_measurement_theta_max 24.986
_cell_measurement_theta_min 2.893
_cell_volume 1574.61(12)
_computing_cell_refinement 'SAINT V8.40B (?, 2016)'
_computing_data_reduction 'SAINT V8.40B (?, 2016)'
_computing_molecular_graphics 'Olex2 1.3 (Dolomanov et al., 2009)'
_computing_publication_material 'Olex2 1.3 (Dolomanov et al., 2009)'
_computing_structure_refinement 'SHELXL 2018/3 (Sheldrick, 2015)'
_computing_structure_solution 'SHELXT 2018/2 (Sheldrick, 2018)'
_diffrn_ambient_temperature 296.15
_diffrn_measured_fraction_theta_full 0.999
_diffrn_measured_fraction_theta_max 0.998
_diffrn_measurement_device_type 'CCD area detector'
_diffrn_measurement_method 'phi and omega scans'
_diffrn_radiation_monochromator graphite
_diffrn_radiation_type MoK\a
_diffrn_radiation_wavelength 0.71073
_diffrn_reflns_av_R_equivalents 0.0877
_diffrn_reflns_av_unetI/netI 0.0532
_diffrn_reflns_Laue_measured_fraction_full 0.999
_diffrn_reflns_Laue_measured_fraction_max 0.998
_diffrn_reflns_limit_h_max 8
_diffrn_reflns_limit_h_min -8
_diffrn_reflns_limit_k_max 14
_diffrn_reflns_limit_k_min -14
_diffrn_reflns_limit_l_max 20
_diffrn_reflns_limit_l_min -19
_diffrn_reflns_number 23973
_diffrn_reflns_point_group_measured_fraction_full 0.999
_diffrn_reflns_point_group_measured_fraction_max 0.999
_diffrn_reflns_theta_full 25.033
_diffrn_reflns_theta_max 25.033
_diffrn_reflns_theta_min 2.026
_diffrn_source_current 30.0
_diffrn_source_power 1.5
_diffrn_source_voltage 50.0
_exptl_absorpt_coefficient_mu 20.972
_exptl_absorpt_correction_T_max 0.7452
_exptl_absorpt_correction_T_min 0.3162
_exptl_absorpt_correction_type multi-scan
_exptl_absorpt_process_details
;
SADABS-2016/2 (Bruker,2016/2) was used for absorption correction.
wR2(int) was 0.1450 before and 0.0905 after correction.
The Ratio of minimum to maximum transmission is 0.4243.
The \l/2 correction factor is Not present.
;
_exptl_crystal_colour 'light yellow'
_exptl_crystal_colour_modifier light
_exptl_crystal_colour_primary yellow
_exptl_crystal_density_diffrn 3.968
_exptl_crystal_description block
_exptl_crystal_F_000 1656
_exptl_crystal_size_max 0.15
_exptl_crystal_size_mid 0.12
_exptl_crystal_size_min 0.1
_refine_diff_density_max 1.348
_refine_diff_density_min -1.179
_refine_diff_density_rms 0.264
_refine_ls_abs_structure_details
;
 Refined as an inversion twin.
;
_refine_ls_abs_structure_Flack 0.490(14)
_refine_ls_extinction_method none
_refine_ls_goodness_of_fit_ref 1.052
_refine_ls_hydrogen_treatment undef
_refine_ls_matrix_type full
_refine_ls_number_parameters 128
_refine_ls_number_reflns 2780
_refine_ls_number_restraints 0
_refine_ls_restrained_S_all 1.052
_refine_ls_R_factor_all 0.0516
_refine_ls_R_factor_gt 0.0376
_refine_ls_shift/su_max 0.000
_refine_ls_shift/su_mean 0.000
_refine_ls_structure_factor_coef Fsqd
_refine_ls_weighting_details 'w=1/[\s^2^(Fo^2^)+(0.0476P)^2^+0.1389P] where P=(Fo^2^+2Fc^2^)/3'
_refine_ls_weighting_scheme calc
_refine_ls_wR_factor_gt 0.0830
_refine_ls_wR_factor_ref 0.0887
_reflns_Friedel_coverage 0.719
_reflns_Friedel_fraction_full 1.000
_reflns_Friedel_fraction_max 1.000
_reflns_number_gt 2357
_reflns_number_total 2780
_reflns_threshold_expression 'I > 2\s(I)'
_cod_data_source_file d5dt00180c2.cif
_cod_data_source_block a_CCDC1
_cod_database_code 7719037
_shelx_shelxl_version_number 2018/3
_shelx_space_group_comment
;
The symmetry employed for this shelxl refinement is uniquely defined
by the following loop, which should always be used as a source of
symmetry information in preference to the above space-group names.
They are only intended as comments.
;
_shelx_estimated_absorpt_t_max 0.228
_shelx_estimated_absorpt_t_min 0.145
_olex2_refinement_description
;
1. Twinned data refinement
 Scales: 0.510(14)
 0.490(14)
;
_olex2_submission_special_instructions 'No special instructions were received'

loop_
_space_group_symop_operation_xyz
'x, y, z'
'-x+1/2, -y, z+1/2'
'-x, y+1/2, -z+1/2'
'x+1/2, -y+1/2, -z'

loop_
_atom_site_label
_atom_site_type_symbol
_atom_site_fract_x
_atom_site_fract_y
_atom_site_fract_z
_atom_site_U_iso_or_equiv
_atom_site_adp_type
_atom_site_occupancy
_atom_site_site_symmetry_order
_atom_site_calc_flag
_atom_site_refinement_flags_posn
_atom_site_refinement_flags_adp
_atom_site_refinement_flags_occupancy
_atom_site_disorder_assembly
_atom_site_disorder_group
Cs1 Cs 0.24880(16) 0.86952(9) 0.94667(6) 0.0317(3) Uani 1 1 d . . . . .
Cs2 Cs 0.73716(16) 0.69117(9) 0.65183(6) 0.0360(3) Uani 1 1 d . . . . .
Hg1 Hg -0.03001(9) 0.50236(7) 0.84775(4) 0.0335(2) Uani 1 1 d . . . . .
Ge1 Ge 0.4724(2) 0.52780(13) 0.84608(9) 0.0170(4) Uani 1 1 d . . . . .
Ge2 Ge 0.2620(3) 0.55649(14) 0.51697(8) 0.0183(4) Uani 1 1 d . . . . .
Ge3 Ge 0.2333(2) 0.45221(14) 0.67713(8) 0.0193(4) Uani 1 1 d . . . . .
S1 S 0.2362(5) 0.6304(3) 0.8435(2) 0.0250(9) Uani 1 1 d . . . . .
S2 S 0.2678(6) 0.3829(3) 0.5552(2) 0.0224(9) Uani 1 1 d . . . . .
S3 S 0.0123(5) 0.5895(4) 0.4483(2) 0.0226(10) Uani 1 1 d . . . . .
S4 S 0.5112(6) 0.6177(4) 0.4683(2) 0.0259(10) Uani 1 1 d . . . . .
S5 S 0.2175(6) 0.6250(4) 0.6371(2) 0.0264(10) Uani 1 1 d . . . . .
S6 S 0.4920(6) 0.4194(4) 0.7394(2) 0.0244(11) Uani 1 1 d . . . . .
S7 S 0.7103(5) 0.6302(3) 0.8498(2) 0.0231(9) Uani 1 1 d . . . . .
S8 S -0.0049(6) 0.3837(4) 0.7292(2) 0.0305(12) Uani 1 1 d . . . . .

loop_
_atom_site_aniso_label
_atom_site_aniso_U_11
_atom_site_aniso_U_22
_atom_site_aniso_U_33
_atom_site_aniso_U_23
_atom_site_aniso_U_13
_atom_site_aniso_U_12
Cs1 0.0336(6) 0.0377(7) 0.0237(5) -0.0002(5) -0.0014(5) -0.0016(7)
Cs2 0.0443(7) 0.0368(7) 0.0268(6) 0.0021(5) -0.0028(7) -0.0024(6)
Hg1 0.0260(4) 0.0486(5) 0.0260(4) 0.0003(4) 0.0006(3) 0.0032(4)
Ge1 0.0159(8) 0.0234(11) 0.0118(8) -0.0012(8) 0.0013(7) -0.0028(7)
Ge2 0.0205(9) 0.0236(10) 0.0109(8) -0.0006(7) -0.0003(7) 0.0000(10)
Ge3 0.0193(9) 0.0269(10) 0.0117(8) 0.0006(7) -0.0011(7) -0.0013(9)
S1 0.021(2) 0.030(2) 0.024(2) 0.000(2) -0.001(2) 0.005(2)
S2 0.031(2) 0.022(2) 0.0134(19) -0.0016(17) 0.001(2) 0.002(2)
S3 0.021(2) 0.029(3) 0.017(2) -0.0031(19) -0.0019(17) 0.003(2)
S4 0.022(2) 0.032(3) 0.023(2) -0.001(2) 0.0021(18) -0.008(2)
S5 0.037(3) 0.027(3) 0.015(2) -0.0041(18) 0.0008(19) 0.005(2)
S6 0.023(2) 0.034(3) 0.017(2) -0.0082(19) -0.0033(17) 0.006(2)
S7 0.021(2) 0.024(2) 0.024(2) 0.000(2) -0.0008(19) -0.0038(18)
S8 0.024(2) 0.046(3) 0.021(2) -0.004(2) 0.0019(19) -0.009(2)

loop_
_atom_type_symbol
_atom_type_description
_atom_type_scat_dispersion_real
_atom_type_scat_dispersion_imag
_atom_type_scat_source
Cs Cs -0.3680 2.1192 'International Tables Vol C Tables 4.2.6.8 and 6.1.1.4'
Ge Ge 0.1547 1.8001 'International Tables Vol C Tables 4.2.6.8 and 6.1.1.4'
Hg Hg -2.3894 9.2266 'International Tables Vol C Tables 4.2.6.8 and 6.1.1.4'
S S 0.1246 0.1234 'International Tables Vol C Tables 4.2.6.8 and 6.1.1.4'

loop_
_geom_angle_atom_site_label_1
_geom_angle_atom_site_label_2
_geom_angle_atom_site_label_3
_geom_angle
_geom_angle_site_symmetry_1
_geom_angle_site_symmetry_3
_geom_angle_publ_flag
Hg1 Cs1 Ge1 51.76(3) 4_567 4_467 ?
Hg1 Cs1 Ge3 130.54(4) 4_567 3_556 ?
Ge3 Cs1 Ge1 86.45(4) 3_556 4_467 ?
S1 Cs1 Hg1 139.89(7) . 4_567 ?
S1 Cs1 Ge1 131.66(8) . 4_467 ?
S1 Cs1 Ge3 86.09(7) . 3_556 ?
S1 Cs1 S2 90.35(9) . 3_556 ?
S1 Cs1 S2 93.56(10) . 3_656 ?
S1 Cs1 S2 61.24(9) . 2_565 ?
S1 Cs1 S3 147.76(10) . 3_556 ?
S1 Cs1 S4 153.48(10) . 3_656 ?
S1 Cs1 S6 74.00(10) . 3_656 ?
S1 Cs1 S7 120.46(10) . 4_467 ?
S1 Cs1 S8 65.96(11) . 3_556 ?
S2 Cs1 Hg1 112.40(6) 3_556 4_567 ?
S2 Cs1 Hg1 66.37(6) 3_656 4_567 ?
S2 Cs1 Hg1 85.05(7) 2_565 4_567 ?
S2 Cs1 Ge1 61.08(6) 3_556 4_467 ?
S2 Cs1 Ge1 118.09(7) 3_656 4_467 ?
S2 Cs1 Ge1 79.62(7) 2_565 4_467 ?
S2 Cs1 Ge3 31.91(6) 3_556 3_556 ?
S2 Cs1 Ge3 115.48(8) 2_565 3_556 ?
S2 Cs1 Ge3 144.97(7) 3_656 3_556 ?
S2 Cs1 S2 174.78(14) 3_656 3_556 ?
S2 Cs1 S2 90.44(10) 2_565 3_556 ?
S2 Cs1 S2 94.47(10) 3_656 2_565 ?
S2 Cs1 S3 111.20(10) 2_565 3_556 ?
S2 Cs1 S3 118.65(10) 3_656 3_556 ?
S2 Cs1 S4 60.29(9) 3_656 3_656 ?
S2 Cs1 S4 115.49(10) 3_556 3_656 ?
S2 Cs1 S4 120.91(10) 2_565 3_656 ?
S2 Cs1 S6 58.37(9) 3_656 3_656 ?
S2 Cs1 S6 126.02(10) 2_565 3_656 ?
S3 Cs1 Hg1 61.95(6) 3_556 4_567 ?
S3 Cs1 Ge1 32.01(7) 3_556 4_467 ?
S3 Cs1 Ge3 68.63(7) 3_556 3_556 ?
S3 Cs1 S2 57.60(9) 3_556 3_556 ?
S3 Cs1 S4 58.66(9) 3_556 3_656 ?
S4 Cs1 Hg1 36.65(7) 3_656 4_567 ?
S4 Cs1 Ge1 70.73(7) 3_656 4_467 ?
S4 Cs1 Ge3 112.35(8) 3_656 3_556 ?
S6 Cs1 Hg1 116.48(7) 3_656 4_567 ?
S6 Cs1 Ge1 153.19(8) 3_656 4_467 ?
S6 Cs1 Ge3 88.21(7) 3_656 3_556 ?
S6 Cs1 S2 119.70(9) 3_656 3_556 ?
S6 Cs1 S3 122.69(10) 3_656 3_556 ?
S6 Cs1 S4 87.20(10) 3_656 3_656 ?
S7 Cs1 Hg1 36.51(7) 4_467 4_567 ?
S7 Cs1 Ge1 30.35(7) 4_467 4_467 ?
S7 Cs1 Ge3 115.12(7) 4_467 3_556 ?
S7 Cs1 S2 85.78(9) 4_467 3_556 ?
S7 Cs1 S2 59.41(9) 4_467 2_565 ?
S7 Cs1 S2 95.19(9) 4_467 3_656 ?
S7 Cs1 S3 59.13(9) 4_467 3_556 ?
S7 Cs1 S4 70.16(10) 4_467 3_656 ?
S7 Cs1 S6 152.01(10) 4_467 3_656 ?
S7 Cs1 S8 144.18(10) 4_467 3_556 ?
S8 Cs1 Hg1 154.12(10) 3_556 4_567 ?
S8 Cs1 Ge1 116.52(8) 3_556 4_467 ?
S8 Cs1 Ge3 30.08(8) 3_556 3_556 ?
S8 Cs1 S2 117.45(11) 3_556 2_565 ?
S8 Cs1 S2 58.44(9) 3_556 3_556 ?
S8 Cs1 S2 120.28(10) 3_556 3_656 ?
S8 Cs1 S3 96.10(11) 3_556 3_556 ?
S8 Cs1 S4 121.41(12) 3_556 3_656 ?
S8 Cs1 S6 62.07(9) 3_556 3_656 ?
Cs1 Cs2 Ge1 82.94(3) 3_646 . ?
Ge2 Cs2 Cs1 114.46(3) 4_566 3_646 ?
Ge2 Cs2 Ge1 151.31(4) 4_566 . ?
S3 Cs2 Cs1 121.40(7) 4_566 3_646 ?
S3 Cs2 Ge1 120.21(7) 4_566 . ?
S3 Cs2 Ge2 31.51(7) 4_566 4_566 ?
S3 Cs2 S4 64.80(11) 4_566 . ?
S3 Cs2 S4 60.82(9) 4_566 4_566 ?
S3 Cs2 S5 71.22(10) 4_566 . ?
S3 Cs2 S5 125.69(10) 4_566 1_655 ?
S3 Cs2 S6 57.52(8) 4_566 3_656 ?
S3 Cs2 S6 125.87(10) 4_566 . ?
S3 Cs2 S8 91.11(11) 4_566 3_656 ?
S4 Cs2 Cs1 111.06(8) 4_566 3_646 ?
S4 Cs2 Cs1 56.65(8) . 3_646 ?
S4 Cs2 Ge1 163.48(8) 4_566 . ?
S4 Cs2 Ge1 109.24(8) . . ?
S4 Cs2 Ge2 67.97(8) . 4_566 ?
S4 Cs2 Ge2 30.46(7) 4_566 4_566 ?
S4 Cs2 S4 86.37(8) . 4_566 ?
S4 Cs2 S5 56.53(8) . . ?
S4 Cs2 S5 128.86(9) 4_566 . ?
S4 Cs2 S6 84.56(10) . . ?
S4 Cs2 S6 92.12(10) 4_566 3_656 ?
S4 Cs2 S6 163.83(10) 4_566 . ?
S4 Cs2 S6 113.62(10) . 3_656 ?
S4 Cs2 S8 150.66(11) . 3_656 ?
S5 Cs2 Cs1 78.85(7) . 3_646 ?
S5 Cs2 Cs1 75.11(8) 1_655 3_646 ?
S5 Cs2 Ge1 60.80(6) . . ?
S5 Cs2 Ge1 112.66(7) 1_655 . ?
S5 Cs2 Ge2 94.40(8) 1_655 4_566 ?
S5 Cs2 Ge2 98.76(7) . 4_566 ?
S5 Cs2 S4 64.98(10) 1_655 4_566 ?
S5 Cs2 S4 109.19(9) 1_655 . ?
S5 Cs2 S5 153.82(14) 1_655 . ?
S5 Cs2 S6 54.66(9) . . ?
S5 Cs2 S6 105.64(10) 1_655 . ?
S5 Cs2 S6 129.56(10) 1_655 3_656 ?
S5 Cs2 S8 70.32(10) 1_655 3_656 ?
S6 Cs2 Cs1 152.87(8) 3_656 3_646 ?
S6 Cs2 Cs1 52.82(6) . 3_646 ?
S6 Cs2 Ge1 76.92(7) 3_656 . ?
S6 Cs2 Ge1 30.93(6) . . ?
S6 Cs2 Ge2 150.26(7) . 4_566 ?
S6 Cs2 Ge2 78.51(7) 3_656 4_566 ?
S6 Cs2 S5 75.54(9) 3_656 . ?
S6 Cs2 S6 103.77(3) 3_656 . ?
S7 Cs2 Cs1 100.28(8) . 3_646 ?
S7 Cs2 Ge1 29.59(7) . . ?
S7 Cs2 Ge2 145.26(8) . 4_566 ?
S7 Cs2 S3 126.70(10) . 4_566 ?
S7 Cs2 S4 134.80(10) . 4_566 ?
S7 Cs2 S4 138.76(10) . . ?
S7 Cs2 S5 87.75(9) . . ?
S7 Cs2 S5 94.23(9) . 1_655 ?
S7 Cs2 S6 56.05(9) . . ?
S7 Cs2 S6 70.12(10) . 3_656 ?
S7 Cs2 S8 68.76(10) . 3_656 ?
S8 Cs2 Cs1 142.48(8) 3_656 3_646 ?
S8 Cs2 Ge1 97.09(8) 3_656 . ?
S8 Cs2 Ge2 82.74(8) 3_656 4_566 ?
S8 Cs2 S4 66.51(9) 3_656 4_566 ?
S8 Cs2 S5 133.67(10) 3_656 . ?
S8 Cs2 S6 59.27(9) 3_656 3_656 ?
S8 Cs2 S6 124.41(10) 3_656 . ?
Cs1 Hg1 Cs2 106.23(3) 4_467 1_455 ?
Cs1 Hg1 Cs2 121.42(3) 4_467 3_646 ?
Cs2 Hg1 Cs2 130.74(2) 3_646 1_455 ?
S1 Hg1 Cs1 95.16(9) . 4_467 ?
S1 Hg1 Cs2 99.60(9) . 3_646 ?
S1 Hg1 Cs2 87.06(9) . 1_455 ?
S1 Hg1 S4 110.39(13) . 2_565 ?
S4 Hg1 Cs1 64.27(11) 2_565 4_467 ?
S4 Hg1 Cs2 160.24(10) 2_565 1_455 ?
S4 Hg1 Cs2 57.40(11) 2_565 3_646 ?
S7 Hg1 Cs1 56.27(9) 1_455 4_467 ?
S7 Hg1 Cs2 158.83(10) 1_455 3_646 ?
S7 Hg1 Cs2 51.26(9) 1_455 1_455 ?
S7 Hg1 S1 101.57(13) 1_455 . ?
S7 Hg1 S4 113.80(14) 1_455 2_565 ?
S7 Hg1 S8 116.24(14) 1_455 . ?
S8 Hg1 Cs1 158.09(11) . 4_467 ?
S8 Hg1 Cs2 74.38(12) . 1_455 ?
S8 Hg1 Cs2 56.86(12) . 3_646 ?
S8 Hg1 S1 106.71(14) . . ?
S8 Hg1 S4 107.72(15) . 2_565 ?
Cs1 Ge1 Cs2 106.00(4) 4_567 . ?
S1 Ge1 Cs1 103.17(12) . 4_567 ?
S1 Ge1 Cs2 94.22(12) . . ?
S1 Ge1 S3 115.65(16) . 2_565 ?
S1 Ge1 S6 112.61(16) . . ?
S1 Ge1 S7 108.09(17) . . ?
S3 Ge1 Cs1 62.15(12) 2_565 4_567 ?
S3 Ge1 Cs2 149.30(12) 2_565 . ?
S6 Ge1 Cs1 144.03(12) . 4_567 ?
S6 Ge1 Cs2 68.68(13) . . ?
S6 Ge1 S3 103.45(16) . 2_565 ?
S7 Ge1 Cs1 54.15(11) . 4_567 ?
S7 Ge1 Cs2 52.03(11) . . ?
S7 Ge1 S3 108.16(16) . 2_565 ?
S7 Ge1 S6 108.60(17) . . ?
Cs2 Ge2 Cs1 121.70(4) 4_466 3_646 ?
S2 Ge2 Cs1 55.37(12) . 3_646 ?
S2 Ge2 Cs2 154.20(10) . 4_466 ?
S3 Ge2 Cs1 149.88(13) . 3_646 ?
S3 Ge2 Cs2 58.19(12) . 4_466 ?
S3 Ge2 S2 110.12(17) . . ?
S3 Ge2 S5 106.81(17) . . ?
S4 Ge2 Cs1 62.07(13) . 3_646 ?
S4 Ge2 Cs2 61.21(13) . 4_466 ?
S4 Ge2 S2 115.57(18) . . ?
S4 Ge2 S3 116.20(17) . . ?
S4 Ge2 S5 110.08(19) . . ?
S5 Ge2 Cs1 101.22(12) . 3_646 ?
S5 Ge2 Cs2 109.44(13) . 4_466 ?
S5 Ge2 S2 95.80(15) . . ?
S2 Ge3 Cs1 63.16(12) . 3_546 ?
S5 Ge3 Cs1 92.02(12) . 3_546 ?
S5 Ge3 S2 95.10(15) . . ?
S6 Ge3 Cs1 155.50(14) . 3_546 ?
S6 Ge3 S2 105.79(17) . . ?
S6 Ge3 S5 111.32(18) . . ?
S8 Ge3 Cs1 54.85(12) . 3_546 ?
S8 Ge3 S2 108.74(18) . . ?
S8 Ge3 S5 117.3(2) . . ?
S8 Ge3 S6 115.80(17) . . ?
Hg1 S1 Cs1 123.08(14) . . ?
Ge1 S1 Cs1 118.29(15) . . ?
Ge1 S1 Hg1 104.97(17) . . ?
Cs1 S2 Cs1 174.78(14) 3_646 3_546 ?
Cs1 S2 Cs1 89.40(9) 3_646 2_564 ?
Cs1 S2 Cs1 85.70(9) 2_564 3_546 ?
Ge2 S2 Cs1 132.50(14) . 2_564 ?
Ge2 S2 Cs1 93.47(15) . 3_646 ?
Ge2 S2 Cs1 91.15(14) . 3_546 ?
Ge2 S2 Ge3 84.27(15) . . ?
Ge3 S2 Cs1 97.93(14) . 3_646 ?
Ge3 S2 Cs1 142.18(16) . 2_564 ?
Ge3 S2 Cs1 84.93(13) . 3_546 ?
Cs2 S3 Cs1 176.60(13) 4_466 3_546 ?
Ge1 S3 Cs1 85.84(13) 2_564 3_546 ?
Ge1 S3 Cs2 95.53(14) 2_564 4_466 ?
Ge2 S3 Cs1 92.39(14) . 3_546 ?
Ge2 S3 Cs2 90.30(14) . 4_466 ?
Ge2 S3 Ge1 104.16(18) . 2_564 ?
Cs2 S4 Cs1 70.48(8) . 3_646 ?
Cs2 S4 Cs1 165.50(14) 4_466 3_646 ?
Cs2 S4 Cs2 123.97(13) . 4_466 ?
Hg1 S4 Cs1 79.08(12) 2_564 3_646 ?
Hg1 S4 Cs2 144.28(17) 2_564 . ?
Hg1 S4 Cs2 87.57(12) 2_564 4_466 ?
Ge2 S4 Cs1 88.13(15) . 3_646 ?
Ge2 S4 Cs2 88.33(14) . 4_466 ?
Ge2 S4 Cs2 98.54(14) . . ?
Ge2 S4 Hg1 98.72(17) . 2_564 ?
Cs2 S5 Cs2 153.82(14) 1_455 . ?
Ge2 S5 Cs2 106.91(15) . 1_455 ?
Ge2 S5 Cs2 89.64(14) . . ?
Ge2 S5 Ge3 84.76(16) . . ?
Ge3 S5 Cs2 97.36(14) . . ?
Ge3 S5 Cs2 104.10(16) . 1_455 ?
Cs1 S6 Cs2 66.61(8) 3_646 . ?
Cs1 S6 Cs2 121.27(12) 3_646 3_646 ?
Cs2 S6 Cs2 171.63(12) 3_646 . ?
Ge1 S6 Cs1 143.87(18) . 3_646 ?
Ge1 S6 Cs2 91.25(14) . 3_646 ?
Ge1 S6 Cs2 80.40(13) . . ?
Ge3 S6 Cs1 93.75(13) . 3_646 ?
Ge3 S6 Cs2 93.18(14) . . ?
Ge3 S6 Cs2 89.20(14) . 3_646 ?
Ge3 S6 Ge1 102.68(18) . . ?
Cs2 S7 Cs1 165.04(13) . 4_567 ?
Hg1 S7 Cs1 87.22(11) 1_655 4_567 ?
Hg1 S7 Cs2 94.64(12) 1_655 . ?
Ge1 S7 Cs1 95.50(14) . 4_567 ?
Ge1 S7 Cs2 98.38(14) . . ?
Ge1 S7 Hg1 104.57(17) . 1_655 ?
Cs1 S8 Cs2 135.34(16) 3_546 3_646 ?
Hg1 S8 Cs1 132.96(18) . 3_546 ?
Hg1 S8 Cs2 88.63(12) . 3_646 ?
Ge3 S8 Cs1 95.07(15) . 3_546 ?
Ge3 S8 Cs2 92.47(15) . 3_646 ?
Ge3 S8 Hg1 99.29(19) . . ?

loop_
_geom_bond_atom_site_label_1
_geom_bond_atom_site_label_2
_geom_bond_distance
_geom_bond_site_symmetry_2
_geom_bond_publ_flag
Cs1 Hg1 4.1918(12) 4_567 ?
Cs1 Ge1 4.2865(19) 4_467 ?
Cs1 Ge3 4.278(2) 3_556 ?
Cs1 S1 3.458(4) . ?
Cs1 S2 3.586(5) 3_656 ?
Cs1 S2 3.832(5) 3_556 ?
Cs1 S2 3.646(4) 2_565 ?
Cs1 S3 3.800(5) 3_556 ?
Cs1 S4 3.846(5) 3_656 ?
Cs1 S6 3.767(4) 3_656 ?
Cs1 S7 3.490(4) 4_467 ?
Cs1 S8 3.511(4) 3_556 ?
Cs2 Ge1 4.3589(19) . ?
Cs2 Ge2 4.2660(19) 4_566 ?
Cs2 S3 3.625(5) 4_566 ?
Cs2 S4 3.740(5) 4_566 ?
Cs2 S4 3.671(4) . ?
Cs2 S5 3.662(5) 1_655 ?
Cs2 S5 3.946(5) . ?
Cs2 S6 4.118(5) . ?
Cs2 S6 3.793(5) 3_656 ?
Cs2 S7 3.473(4) . ?
Cs2 S8 3.715(5) 3_656 ?
Hg1 S1 2.536(4) . ?
Hg1 S4 2.548(5) 2_565 ?
Hg1 S7 2.497(4) 1_455 ?
Hg1 S8 2.514(5) . ?
Ge1 S1 2.166(4) . ?
Ge1 S3 2.278(5) 2_565 ?
Ge1 S6 2.272(4) . ?
Ge1 S7 2.176(4) . ?
Ge2 S2 2.255(5) . ?
Ge2 S3 2.230(4) . ?
Ge2 S4 2.163(5) . ?
Ge2 S5 2.247(4) . ?
Ge3 S2 2.270(4) . ?
Ge3 S5 2.257(5) . ?
Ge3 S6 2.230(4) . ?
Ge3 S8 2.153(5) . ?

loop_
_twin_individual_id
_twin_individual_mass_fraction_refined
1 0.510(14)
2 0.490(14)
